data_2107351
loop_
_publ_author_name
'Haser, R.'
'Penel, C.'
'Pierrot, M.'

_publ_section_title
;
 Etude structurale de la serie des hexacyanofarrates(II,III) d'hydrogene:
 H3+x (Fe(II)x Fe(III)1-x (C N)6)(H2 O)y. IV. La phase monocl. M: H3.33
 Fe(II)0.33 Fe(III)0.67 (C N)6)(H2 O)2.66,...
;
_journal_name_full 'Acta Crystallographica B (24,1968-38,1982)'
_journal_page_first 2548
_journal_page_last 2554
_journal_volume 28
_journal_year 1972
_chemical_formula_sum 'C6 H5.33 Fe N6 O'
_chemical_name_systematic 'H3.33 (Fe0.33 Fe0.67 (C N)6) (H2 O)'
_space_group_IT_number 14
_symmetry_space_group_name_Hall '-P 2yab'
_symmetry_space_group_name_H-M 'P 1 21/a 1'
_cell_angle_alpha 90
_cell_angle_beta 92.55
_cell_angle_gamma 90
_cell_formula_units_Z 6
_cell_length_a 28.98
_cell_length_b 11.2
_cell_length_c 6.11
_cell_volume 1981.196
_citation_journal_id_ASTM ACBCAR
_cod_data_source_file Haser_ACBCAR_1972_861.cif
_cod_data_source_block C6H5.33Fe1N6O1
_cod_original_sg_symbol_Hall '-P 2ybc (z,y,-x)'
_cod_original_formula_sum 'C6 H5.33 Fe1 N6 O1'
_cod_database_code 2107351

loop_
_symmetry_equiv_pos_as_xyz
x,y,z
-x+1/2,y+1/2,-z
-x,-y,-z
x-1/2,-y-1/2,z

loop_
_atom_site_label
_atom_site_type_symbol
_atom_site_fract_x
_atom_site_fract_y
_atom_site_fract_z
_atom_site_occupancy
_atom_site_U_iso_or_equiv
N3 N-3 -0.0344 -0.2167 0.7692 1 0.0
N8 N-3 0.2842 -0.0301 0.1412 1 0.0
C6 C+2 0.2554 0.1555 0.6209 1 0.0
N5 N-3 0.3295 0.3926 0.7274 1 0.0
N9 N-3 0.3907 0.2343 0.1325 1 0.0
N2 N-3 -0.0552 0.1634 0.8131 1 0.0
N4 N-3 0.3704 0.0015 0.6925 1 0.0
C9 C+2 0.3595 0.2118 0.2541 1 0.0
O2 O-2 0.1532 0.0829 0.0331 0.375 0.0
O1 O-2 0.1507 0.2387 0.3827 0.375 0.0
C5 C+2 0.3247 0.2984 0.6262 1 0.0
C2 C+2 -0.0344 0.0951 0.6788 1 0.0
N6 N-3 0.222 0.1345 0.7259 1 0.0
C1 C+2 0.0525 0.0227 0.6833 1 0.0
C3 C+2 -0.0186 -0.1318 0.6718 1 0.0
C7 C+2 0.2745 0.2787 0.2118 1 0.0
Fe2 Fe+3 0.3091 0.1755 0.4428 1 0.0
C8 C+2 0.2941 0.0495 0.2679 1 0.0
N1 N-3 0.0849 0.0402 0.7773 1 0.0
Fe1 Fe+2 0 0 0.5 1 0.0
O3 O-2 0.0711 0.3891 0.0435 0.375 0.0
O4 O-2 0.057 0.4083 -0.2623 0.375 0.0
C4 C+2 0.3423 0.0694 0.6257 1 0.0
N7 N-3 0.2481 0.3309 0.161 1 0.0
